data_7238619
loop_
_publ_author_name
'Cao, Deng-Ke'
'Zhang, Yu-Hao'
'Huang, Jian'
'Liu, Bin'
'Zheng, Li-Min'

_publ_section_title
;
 Isostructural lanthanide oxalatophosphonates
 Ln(5pm8hqH3)(C2O4)1.5(H2O)&#x00B7;2H2O [Ln(iii) = Eu, Gd, Tb, Dy]
 (5pm8hqH3 = 5-phosphonomethyl-8-hydroxyquinoline): structures, magnetic
 and fluorescent properties
;
_journal_issue 16
_journal_name_full 'RSC Advances'
_journal_page_first 6680
_journal_paper_doi 10.1039/c2ra20111a
_journal_volume 2
_journal_year 2012
_chemical_formula_sum 'C13 H16 Eu N O13 P'
_chemical_formula_weight 577.20
_space_group_IT_number 2
_space_group_name_Hall '-P 1'
_space_group_name_H-M_alt 'P -1'
_symmetry_cell_setting triclinic
_symmetry_space_group_name_Hall '-P 1'
_symmetry_space_group_name_H-M 'P -1'
_atom_sites_solution_hydrogens geom
_atom_sites_solution_primary direct
_atom_sites_solution_secondary difmap
_audit_creation_method SHELXL-97
_cell_angle_alpha 67.521(5)
_cell_angle_beta 89.856(6)
_cell_angle_gamma 80.711(6)
_cell_formula_units_Z 2
_cell_length_a 7.864(3)
_cell_length_b 9.964(3)
_cell_length_c 12.842(4)
_cell_measurement_reflns_used 2006
_cell_measurement_temperature 293(2)
_cell_measurement_theta_max 25.790
_cell_measurement_theta_min 2.239
_cell_volume 915.7(5)
_computing_cell_refinement SMART
_computing_data_collection 'SMART (Bruker, 2000)'
_computing_data_reduction 'SAINT (Bruker, 2000)'
_computing_molecular_graphics SHELXTL
_computing_publication_material SHELXTL
_computing_structure_refinement SHELXTL
_computing_structure_solution 'SHELXTL (Bruker, 2000)'
_diffrn_ambient_temperature 293(2)
_diffrn_measured_fraction_theta_full 0.981
_diffrn_measured_fraction_theta_max 0.981
_diffrn_measurement_device_type 'Bruker Smart Aepex CCD area detector'
_diffrn_measurement_method 'phi and omega scans'
_diffrn_radiation_monochromator graphite
_diffrn_radiation_source 'fine-focus sealed tube'
_diffrn_radiation_type MoK\a
_diffrn_radiation_wavelength 0.71073
_diffrn_reflns_av_R_equivalents 0.0181
_diffrn_reflns_av_sigmaI/netI 0.0406
_diffrn_reflns_limit_h_max 9
_diffrn_reflns_limit_h_min -9
_diffrn_reflns_limit_k_max 11
_diffrn_reflns_limit_k_min -11
_diffrn_reflns_limit_l_max 7
_diffrn_reflns_limit_l_min -15
_diffrn_reflns_number 4581
_diffrn_reflns_theta_full 25.00
_diffrn_reflns_theta_max 25.00
_diffrn_reflns_theta_min 1.72
_exptl_absorpt_coefficient_mu 3.585
_exptl_absorpt_correction_T_max 0.806
_exptl_absorpt_correction_T_min 0.747
_exptl_absorpt_correction_type multi-scan
_exptl_absorpt_process_details 'SADABS; Bruker, 2000'
_exptl_crystal_colour yellow
_exptl_crystal_density_diffrn 2.094
_exptl_crystal_density_method 'not measured'
_exptl_crystal_description block
_exptl_crystal_F_000 566
_exptl_crystal_size_max 0.09
_exptl_crystal_size_mid 0.07
_exptl_crystal_size_min 0.06
_refine_diff_density_max 1.335
_refine_diff_density_min -0.627
_refine_diff_density_rms 0.132
_refine_ls_extinction_method none
_refine_ls_goodness_of_fit_ref 1.074
_refine_ls_hydrogen_treatment constr
_refine_ls_matrix_type full
_refine_ls_number_parameters 262
_refine_ls_number_reflns 3154
_refine_ls_number_restraints 0
_refine_ls_restrained_S_all 1.074
_refine_ls_R_factor_all 0.0357
_refine_ls_R_factor_gt 0.0317
_refine_ls_shift/su_max 0.001
_refine_ls_shift/su_mean 0.000
_refine_ls_structure_factor_coef Fsqd
_refine_ls_weighting_details 'calc w=1/[\s^2^(Fo^2^)+(0.0473P)^2^+0.0000P] where P=(Fo^2^+2Fc^2^)/3'
_refine_ls_weighting_scheme calc
_refine_ls_wR_factor_gt 0.0781
_refine_ls_wR_factor_ref 0.0793
_reflns_number_gt 2857
_reflns_number_total 3154
_reflns_threshold_expression >2sigma(I)
_cod_data_source_file c2ra20111a.txt
_cod_data_source_block eu
_cod_depositor_comments
;
The following automatic conversions were performed:

data item '_symmetry_cell_setting' value 'Triclinic' was changed to
'triclinic' in accordance with the
/home/saulius/struct/COD-crude-data/automatic-downloads/DataCite-retrospective/RSC/depositions/lib/dictionaries/cif_core.dic
dictionary named 'cif_core.dic' version 2.4.2 last updated on
2011-04-26.

Automatic conversion script
Id: cif_fix_values 6909 2019-04-08 15:41:33Z antanas 
;
_cod_original_cell_volume 915.6(5)
_cod_original_sg_symbol_H-M P-1
_cod_database_code 7238619

loop_
_symmetry_equiv_pos_as_xyz
'x, y, z'
'-x, -y, -z'

loop_
_atom_site_label
_atom_site_type_symbol
_atom_site_fract_x
_atom_site_fract_y
_atom_site_fract_z
_atom_site_U_iso_or_equiv
_atom_site_adp_type
_atom_site_occupancy
_atom_site_symmetry_multiplicity
_atom_site_calc_flag
_atom_site_refinement_flags
Eu1 Eu 0.71301(3) 0.67885(2) 0.58826(2) 0.02195(11) Uani 1 1 d .
P1 P 0.68226(18) 0.45713(14) 0.88803(11) 0.0284(3) Uani 1 1 d .
O1 O 0.6924(5) 0.5802(4) 0.7763(3) 0.0387(10) Uani 1 1 d .
O1W O 0.9264(5) 0.8089(4) 0.6236(4) 0.0420(10) Uani 1 1 d .
H1WB H 0.9356 0.7682 0.6953 0.050 Uiso 1 1 d R
H1WA H 0.8940 0.8984 0.6156 0.050 Uiso 1 1 d R
O2 O 0.7317(5) 0.5045(5) 0.9849(3) 0.0440(10) Uani 1 1 d .
H2A H 0.6438 0.5283 1.0128 0.066 Uiso 1 1 calc R
O2W O 0.8661(6) 0.1054(4) 0.5789(4) 0.0511(12) Uani 1 1 d .
H2WD H 0.8965 0.1853 0.5351 0.061 Uiso 1 1 d R
H2WC H 0.7580 0.1211 0.5868 0.077 Uiso 1 1 d R
O3 O 0.5096(5) 0.4080(4) 0.9059(3) 0.0385(9) Uani 1 1 d .
O3W O 0.2369(7) 0.6830(7) 0.7373(5) 0.0881(19) Uani 1 1 d .
H3WB H 0.2098 0.7764 0.7036 0.132 Uiso 1 1 d R
H3WA H 0.1979 0.6415 0.6978 0.132 Uiso 1 1 d R
O4 O 0.7211(5) -0.2488(4) 1.2059(3) 0.0408(10) Uani 1 1 d .
H4A H 0.7612 -0.2729 1.2706 0.061 Uiso 1 1 calc R
O5 O 0.6657(5) 0.4361(4) 0.6050(3) 0.0364(9) Uani 1 1 d .
O6 O 0.5392(5) 0.3132(4) 0.5230(3) 0.0330(9) Uani 1 1 d .
O7 O 0.8383(4) 0.6452(4) 0.4228(3) 0.0289(8) Uani 1 1 d .
O8 O 1.0106(5) 0.4866(4) 0.3691(3) 0.0308(8) Uani 1 1 d .
O9 O 0.6668(4) 0.9228(4) 0.4402(3) 0.0289(8) Uani 1 1 d .
O10 O 0.5055(5) 1.1483(4) 0.3726(3) 0.0288(8) Uani 1 1 d .
N1 N 0.6421(6) -0.1618(5) 0.9883(4) 0.0350(11) Uani 1 1 d .
H1A H 0.6222 -0.2438 1.0378 0.042 Uiso 1 1 calc R
C1 C 0.5979(8) -0.1293(7) 0.8813(5) 0.0388(14) Uani 1 1 d .
H1C H 0.5488 -0.1948 0.8602 0.047 Uiso 1 1 calc R
C2 C 0.6261(8) 0.0045(7) 0.8004(5) 0.0415(15) Uani 1 1 d .
H2B H 0.5960 0.0283 0.7246 0.050 Uiso 1 1 calc R
C3 C 0.6965(7) 0.0996(6) 0.8309(5) 0.0357(14) Uani 1 1 d .
H3A H 0.7120 0.1894 0.7761 0.043 Uiso 1 1 calc R
C4 C 0.7470(7) 0.0650(6) 0.9445(4) 0.0295(12) Uani 1 1 d .
C5 C 0.8255(7) 0.1594(6) 0.9833(5) 0.0323(13) Uani 1 1 d .
C6 C 0.8653(7) 0.1110(6) 1.0965(5) 0.0364(13) Uani 1 1 d .
H6A H 0.9156 0.1711 1.1231 0.044 Uiso 1 1 calc R
C7 C 0.8339(7) -0.0264(6) 1.1756(5) 0.0354(13) Uani 1 1 d .
H7A H 0.8641 -0.0545 1.2519 0.043 Uiso 1 1 calc R
C8 C 0.7600(7) -0.1166(6) 1.1402(4) 0.0314(13) Uani 1 1 d .
C9 C 0.7180(7) -0.0719(6) 1.0247(4) 0.0279(12) Uani 1 1 d .
C10 C 0.8556(7) 0.3066(6) 0.9026(5) 0.0337(13) Uani 1 1 d .
H10A H 0.8725 0.3023 0.8290 0.040 Uiso 1 1 calc R
H10B H 0.9613 0.3271 0.9277 0.040 Uiso 1 1 calc R
C11 C 0.5602(6) 0.4263(5) 0.5376(4) 0.0262(11) Uani 1 1 d .
C12 C 0.9571(6) 0.5382(5) 0.4394(4) 0.0242(11) Uani 1 1 d .
C13 C 0.5513(6) 1.0207(5) 0.4461(4) 0.0235(11) Uani 1 1 d .

loop_
_atom_site_aniso_label
_atom_site_aniso_U_11
_atom_site_aniso_U_22
_atom_site_aniso_U_33
_atom_site_aniso_U_23
_atom_site_aniso_U_13
_atom_site_aniso_U_12
Eu1 0.02621(16) 0.01600(15) 0.02100(16) -0.00642(11) 0.00036(10) 0.00176(10)
P1 0.0373(8) 0.0197(6) 0.0235(7) -0.0056(6) 0.0078(6) 0.0011(6)
O1 0.052(2) 0.025(2) 0.025(2) 0.0006(16) 0.0103(18) 0.0055(18)
O1W 0.047(2) 0.031(2) 0.046(3) -0.0130(19) -0.009(2) -0.0065(19)
O2 0.045(2) 0.053(3) 0.037(2) -0.023(2) 0.0045(19) -0.001(2)
O2W 0.055(3) 0.032(2) 0.063(3) -0.015(2) 0.018(2) -0.006(2)
O3 0.038(2) 0.034(2) 0.047(2) -0.0196(19) 0.0128(19) -0.0068(18)
O3W 0.072(4) 0.082(4) 0.083(4) -0.002(3) -0.020(3) -0.015(3)
O4 0.053(3) 0.033(2) 0.025(2) 0.0025(17) -0.0061(18) -0.0091(19)
O5 0.045(2) 0.0223(19) 0.037(2) -0.0061(17) -0.0145(19) -0.0053(17)
O6 0.031(2) 0.0218(19) 0.045(2) -0.0146(17) -0.0070(17) 0.0006(16)
O7 0.032(2) 0.0244(18) 0.0204(18) -0.0049(15) -0.0008(15) 0.0123(16)
O8 0.035(2) 0.032(2) 0.0239(19) -0.0143(17) -0.0020(16) 0.0083(16)
O9 0.0321(19) 0.0231(18) 0.0255(19) -0.0065(15) 0.0064(15) 0.0048(16)
O10 0.040(2) 0.0197(18) 0.0210(19) -0.0050(15) 0.0020(16) 0.0029(15)
N1 0.041(3) 0.023(2) 0.033(3) -0.006(2) 0.004(2) 0.003(2)
C1 0.049(4) 0.039(3) 0.030(3) -0.016(3) 0.001(3) -0.004(3)
C2 0.054(4) 0.043(4) 0.022(3) -0.009(3) 0.000(3) -0.006(3)
C3 0.042(3) 0.030(3) 0.024(3) -0.001(2) 0.006(2) 0.002(3)
C4 0.036(3) 0.022(3) 0.022(3) -0.004(2) 0.005(2) 0.004(2)
C5 0.035(3) 0.025(3) 0.031(3) -0.007(2) 0.005(2) 0.003(2)
C6 0.043(3) 0.030(3) 0.033(3) -0.012(3) -0.002(3) -0.001(3)
C7 0.039(3) 0.037(3) 0.026(3) -0.009(3) -0.003(2) -0.005(3)
C8 0.035(3) 0.028(3) 0.021(3) -0.001(2) 0.004(2) 0.002(2)
C9 0.029(3) 0.023(3) 0.028(3) -0.010(2) 0.001(2) 0.006(2)
C10 0.038(3) 0.025(3) 0.033(3) -0.008(2) 0.010(2) -0.001(2)
C11 0.026(3) 0.020(3) 0.030(3) -0.007(2) 0.002(2) -0.001(2)
C12 0.021(2) 0.024(3) 0.026(3) -0.008(2) -0.004(2) -0.004(2)
C13 0.028(3) 0.019(3) 0.022(3) -0.008(2) -0.002(2) -0.002(2)

loop_
_atom_type_symbol
_atom_type_description
_atom_type_scat_dispersion_real
_atom_type_scat_dispersion_imag
_atom_type_scat_source
C C 0.0033 0.0016 'International Tables Vol C Tables 4.2.6.8 and 6.1.1.4'
H H 0.0000 0.0000 'International Tables Vol C Tables 4.2.6.8 and 6.1.1.4'
N N 0.0061 0.0033 'International Tables Vol C Tables 4.2.6.8 and 6.1.1.4'
O O 0.0106 0.0060 'International Tables Vol C Tables 4.2.6.8 and 6.1.1.4'
P P 0.1023 0.0942 'International Tables Vol C Tables 4.2.6.8 and 6.1.1.4'
Eu Eu -0.1578 3.6682 'International Tables Vol C Tables 4.2.6.8 and 6.1.1.4'

loop_
_geom_angle_atom_site_label_1
_geom_angle_atom_site_label_2
_geom_angle_atom_site_label_3
_geom_angle
_geom_angle_site_symmetry_1
_geom_angle_site_symmetry_3
O1 Eu1 O1W 86.98(15) . .
O1 Eu1 O9 136.93(13) . .
O1W Eu1 O9 72.80(13) . .
O1 Eu1 O6 114.94(14) . 2_666
O1W Eu1 O6 148.04(13) . 2_666
O9 Eu1 O6 75.40(12) . 2_666
O1 Eu1 O10 74.93(12) . 2_676
O1W Eu1 O10 87.75(13) . 2_676
O9 Eu1 O10 66.85(11) . 2_676
O6 Eu1 O10 76.86(12) 2_666 2_676
O1 Eu1 O7 146.68(12) . .
O1W Eu1 O7 97.26(14) . .
O9 Eu1 O7 74.96(11) . .
O6 Eu1 O7 77.35(13) 2_666 .
O10 Eu1 O7 138.05(11) 2_676 .
O1 Eu1 O8 83.99(13) . 2_766
O1W Eu1 O8 72.61(13) . 2_766
O9 Eu1 O8 122.94(12) . 2_766
O6 Eu1 O8 129.78(12) 2_666 2_766
O10 Eu1 O8 151.93(12) 2_676 2_766
O7 Eu1 O8 66.15(11) . 2_766
O1 Eu1 O5 81.99(14) . .
O1W Eu1 O5 143.01(13) . .
O9 Eu1 O5 135.51(13) . .
O6 Eu1 O5 66.65(12) 2_666 .
O10 Eu1 O5 122.55(13) 2_676 .
O7 Eu1 O5 74.83(13) . .
O8 Eu1 O5 71.19(13) 2_766 .
O1 Eu1 C12 100.82(13) . 2_766
O1W Eu1 C12 84.11(13) . 2_766
O9 Eu1 C12 113.96(12) . 2_766
O6 Eu1 C12 112.10(12) 2_666 2_766
O10 Eu1 C12 171.03(12) 2_676 2_766
O7 Eu1 C12 47.35(11) . 2_766
O8 Eu1 C12 19.86(12) 2_766 2_766
O5 Eu1 C12 63.73(13) . 2_766
O1 Eu1 C11 110.44(14) . 2_666
O1W Eu1 C11 162.29(14) . 2_666
O9 Eu1 C11 91.49(13) . 2_666
O6 Eu1 C11 19.76(12) 2_666 2_666
O10 Eu1 C11 93.61(13) 2_676 2_666
O7 Eu1 C11 70.13(13) . 2_666
O8 Eu1 C11 111.24(12) 2_766 2_666
O5 Eu1 C11 47.49(12) . 2_666
C12 Eu1 C11 95.29(13) 2_766 2_666
O1 Eu1 C13 93.94(13) . 2_676
O1W Eu1 C13 83.66(13) . 2_676
O9 Eu1 C13 47.28(11) . 2_676
O6 Eu1 C13 72.41(12) 2_666 2_676
O10 Eu1 C13 19.67(11) 2_676 2_676
O7 Eu1 C13 119.35(11) . 2_676
O8 Eu1 C13 156.25(13) 2_766 2_676
O5 Eu1 C13 132.09(13) . 2_676
C12 Eu1 C13 160.26(13) 2_766 2_676
C11 Eu1 C13 91.70(13) 2_666 2_676
O1 Eu1 H1WB 68.9 . .
O1W Eu1 H1WB 18.3 . .
O9 Eu1 H1WB 88.5 . .
O6 Eu1 H1WB 159.6 2_666 .
O10 Eu1 H1WB 85.3 2_676 .
O7 Eu1 H1WB 111.0 . .
O8 Eu1 H1WB 69.7 2_766 .
O5 Eu1 H1WB 132.9 . .
C12 Eu1 H1WB 85.7 2_766 .
C11 Eu1 H1WB 178.9 2_666 .
C13 Eu1 H1WB 87.5 2_676 .
O1 P1 O3 114.4(2) . .
O1 P1 O2 109.1(2) . .
O3 P1 O2 110.0(2) . .
O1 P1 C10 108.1(2) . .
O3 P1 C10 112.0(2) . .
O2 P1 C10 102.5(3) . .
P1 O1 Eu1 154.8(3) . .
Eu1 O1W H1WB 98.7 . .
Eu1 O1W H1WA 118.1 . .
H1WB O1W H1WA 99.4 . .
P1 O2 H2A 109.5 . .
H2WD O2W H2WC 109.4 . .
H3WB O3W H3WA 109.6 . .
C8 O4 H4A 109.5 . .
C11 O5 Eu1 119.3(3) . .
C11 O6 Eu1 119.3(3) . 2_666
C12 O7 Eu1 118.0(3) . .
C12 O8 Eu1 118.4(3) . 2_766
C13 O9 Eu1 120.1(3) . .
C13 O10 Eu1 119.8(3) . 2_676
C1 N1 C9 123.4(5) . .
C1 N1 H1A 118.3 . .
C9 N1 H1A 118.3 . .
N1 C1 C2 119.0(6) . .
N1 C1 H1C 120.5 . .
C2 C1 H1C 120.5 . .
C3 C2 C1 120.6(5) . .
C3 C2 H2B 119.7 . .
C1 C2 H2B 119.7 . .
C2 C3 C4 121.0(5) . .
C2 C3 H3A 119.5 . .
C4 C3 H3A 119.5 . .
C3 C4 C9 117.3(5) . .
C3 C4 C5 124.2(5) . .
C9 C4 C5 118.5(5) . .
C6 C5 C4 117.3(5) . .
C6 C5 C10 122.0(5) . .
C4 C5 C10 120.7(5) . .
C5 C6 C7 123.3(6) . .
C5 C6 H6A 118.3 . .
C7 C6 H6A 118.3 . .
C8 C7 C6 120.1(5) . .
C8 C7 H7A 119.9 . .
C6 C7 H7A 119.9 . .
O4 C8 C7 126.5(5) . .
O4 C8 C9 115.0(5) . .
C7 C8 C9 118.6(5) . .
N1 C9 C4 118.8(5) . .
N1 C9 C8 118.9(5) . .
C4 C9 C8 122.2(5) . .
C5 C10 P1 114.3(4) . .
C5 C10 H10A 108.7 . .
P1 C10 H10A 108.7 . .
C5 C10 H10B 108.7 . .
P1 C10 H10B 108.7 . .
H10A C10 H10B 107.6 . .
O5 C11 O6 127.5(5) . .
O5 C11 C11 115.9(6) . 2_666
O6 C11 C11 116.6(6) . 2_666
O5 C11 Eu1 165.7(4) . 2_666
O6 C11 Eu1 41.0(2) . 2_666
C11 C11 Eu1 76.3(4) 2_666 2_666
O8 C12 O7 126.6(5) . .
O8 C12 C12 117.4(5) . 2_766
O7 C12 C12 116.1(6) . 2_766
O8 C12 Eu1 41.7(2) . 2_766
O7 C12 Eu1 163.8(4) . 2_766
C12 C12 Eu1 77.1(4) 2_766 2_766
O9 C13 O10 127.0(5) . .
O9 C13 C13 116.7(5) . 2_676
O10 C13 C13 116.3(5) . 2_676
O9 C13 Eu1 167.3(3) . 2_676
O10 C13 Eu1 40.6(2) . 2_676
C13 C13 Eu1 75.9(3) 2_676 2_676

loop_
_geom_bond_atom_site_label_1
_geom_bond_atom_site_label_2
_geom_bond_distance
_geom_bond_site_symmetry_2
Eu1 O1 2.250(4) .
Eu1 O1W 2.420(4) .
Eu1 O9 2.417(3) .
Eu1 O6 2.420(4) 2_666
Eu1 O10 2.423(3) 2_676
Eu1 O7 2.455(3) .
Eu1 O8 2.429(3) 2_766
Eu1 O5 2.435(4) .
Eu1 C12 3.209(5) 2_766
Eu1 C11 3.219(5) 2_666
Eu1 C13 3.234(5) 2_676
Eu1 H1WB 2.6825 .
P1 O1 1.501(4) .
P1 O3 1.504(4) .
P1 O2 1.559(4) .
P1 C10 1.808(5) .
O1W H1WB 0.8499 .
O1W H1WA 0.8531 .
O2 H2A 0.8200 .
O2W H2WD 0.8511 .
O2W H2WC 0.8524 .
O3W H3WB 0.8526 .
O3W H3WA 0.8514 .
O4 C8 1.349(6) .
O4 H4A 0.8200 .
O5 C11 1.242(6) .
O6 C11 1.247(6) .
O6 Eu1 2.420(4) 2_666
O7 C12 1.249(6) .
O8 C12 1.240(6) .
O8 Eu1 2.429(3) 2_766
O9 C13 1.246(6) .
O10 C13 1.254(6) .
O10 Eu1 2.423(3) 2_676
N1 C1 1.320(7) .
N1 C9 1.368(7) .
N1 H1A 0.8600 .
C1 C2 1.393(8) .
C1 H1C 0.9300 .
C2 C3 1.346(8) .
C2 H2B 0.9300 .
C3 C4 1.407(8) .
C3 H3A 0.9300 .
C4 C9 1.414(7) .
C4 C5 1.436(8) .
C5 C6 1.363(8) .
C5 C10 1.493(7) .
C6 C7 1.418(8) .
C6 H6A 0.9300 .
C7 C8 1.355(8) .
C7 H7A 0.9300 .
C8 C9 1.400(7) .
C10 H10A 0.9700 .
C10 H10B 0.9700 .
C11 C11 1.567(10) 2_666
C11 Eu1 3.219(5) 2_666
C12 C12 1.547(10) 2_766
C12 Eu1 3.209(5) 2_766
C13 C13 1.551(10) 2_676
C13 Eu1 3.234(5) 2_676
